data_7033920
loop_
_publ_author_name
'Ganesamoorthy, Chelladurai'
'Bendt, Georg'
'Bl\"aser, Dieter'
'W\"olper, Christoph'
'Schulz, Stephan'

_publ_section_title
;
 Te-Te and Te-C bond cleavage reactions using a monovalent gallanediyl.
;
_journal_issue 11
_journal_name_full 'Dalton transactions (Cambridge, England : 2003)'
_journal_page_first 5153
_journal_page_last 5159
_journal_paper_doi 10.1039/c5dt00172b
_journal_volume 44
_journal_year 2015
_chemical_formula_moiety 'C58 H82 Ga2 N4 Te2, 0.5(C7 H8)'
_chemical_formula_sum 'C61.5 H86 Ga2 N4 Te2'
_chemical_formula_weight 1275.98
_chemical_name_systematic
;
 ?
;
_space_group_crystal_system monoclinic
_space_group_IT_number 12
_space_group_name_Hall '-C 2y'
_space_group_name_H-M_alt 'C 1 2/m 1'
_symmetry_space_group_name_Hall '-C 2y'
_symmetry_space_group_name_H-M 'C 1 2/m 1'
_atom_sites_solution_hydrogens geom
_atom_sites_solution_primary direct
_atom_sites_solution_secondary difmap
_audit_creation_method SHELXL-2013
_audit_update_record
;
2014-12-18 deposited with the CCDC.
2015-02-05 downloaded from the CCDC.
;
_cell_angle_alpha 90
_cell_angle_beta 98.9820(10)
_cell_angle_gamma 90
_cell_formula_units_Z 4
_cell_length_a 18.6322(4)
_cell_length_b 20.9742(5)
_cell_length_c 16.4363(4)
_cell_measurement_reflns_used 35084
_cell_measurement_temperature 100(1)
_cell_measurement_theta_max 32.14
_cell_measurement_theta_min 2.51
_cell_volume 6344.5(3)
_computing_cell_refinement 'BRUKER D8 KAPPA APEX 2 Vers. 3.0-2009'
_computing_data_collection 'BRUKER D8 KAPPA APEX 2 Vers. 3.0-2009'
_computing_data_reduction 'BRUKER D8 KAPPA APEX 2 Vers. 3.0-2009'
_computing_molecular_graphics 'BRUKER AXS Inc. 2008 Vers. 2008/4'
_computing_publication_material 'BRUKER AXS Inc. 2013 Vers. 2013/4'
_computing_structure_refinement 'BRUKER AXS Inc. 2013 Vers. 2013/4'
_computing_structure_solution 'BRUKER D8 KAPPA APEX 2 Vers. 3.0-2009'
_diffrn_ambient_temperature 100(1)
_diffrn_detector_area_resol_mean 512
_diffrn_measured_fraction_theta_full 0.997
_diffrn_measured_fraction_theta_max 0.995
_diffrn_measurement_device_type
; 
 Bruker D8 KAPPA series II with APEX II area detector system
;
_diffrn_measurement_method
;
 Data collection strategy APEX 2/COSMO
;
_diffrn_radiation_monochromator 'Triumph Goebel mirror'
_diffrn_radiation_type MoK\a
_diffrn_radiation_wavelength 0.71073
_diffrn_reflns_av_R_equivalents 0.0319
_diffrn_reflns_av_unetI/netI 0.0199
_diffrn_reflns_Laue_measured_fraction_full 0.997
_diffrn_reflns_Laue_measured_fraction_max 0.995
_diffrn_reflns_limit_h_max 27
_diffrn_reflns_limit_h_min -27
_diffrn_reflns_limit_k_max 31
_diffrn_reflns_limit_k_min -28
_diffrn_reflns_limit_l_max 24
_diffrn_reflns_limit_l_min -24
_diffrn_reflns_number 86728
_diffrn_reflns_point_group_measured_fraction_full 0.997
_diffrn_reflns_point_group_measured_fraction_max 0.995
_diffrn_reflns_theta_full 25.242
_diffrn_reflns_theta_max 32.155
_diffrn_reflns_theta_min 1.819
_diffrn_source 'sealed X-RAY tube'
_exptl_absorpt_coefficient_mu 1.788
_exptl_absorpt_correction_T_max 0.75
_exptl_absorpt_correction_T_min 0.68
_exptl_absorpt_correction_type multi-scan
_exptl_absorpt_process_details
; 
 BRUKER AXS SMART APEX 2 Vers. 3.0-2009
 R.H. Blessing, Acta Cryst. (1995) A51 33-38 
;
_exptl_crystal_colour 'pale yellow'
_exptl_crystal_density_diffrn 1.336
_exptl_crystal_description block
_exptl_crystal_F_000 2596
_exptl_crystal_size_max 0.220
_exptl_crystal_size_mid 0.180
_exptl_crystal_size_min 0.130
_platon_squeeze_details
;
;
_refine_diff_density_max 0.986
_refine_diff_density_min -0.453
_refine_diff_density_rms 0.086
_refine_ls_extinction_method none
_refine_ls_goodness_of_fit_ref 1.072
_refine_ls_hydrogen_treatment constr
_refine_ls_matrix_type full
_refine_ls_number_parameters 342
_refine_ls_number_reflns 11354
_refine_ls_number_restraints 0
_refine_ls_restrained_S_all 1.072
_refine_ls_R_factor_all 0.0293
_refine_ls_R_factor_gt 0.0223
_refine_ls_shift/su_max 0.004
_refine_ls_shift/su_mean 0.000
_refine_ls_structure_factor_coef Fsqd
_refine_ls_weighting_details 'w=1/[\s^2^(Fo^2^)+(0.0342P)^2^+3.2989P] where P=(Fo^2^+2Fc^2^)/3'
_refine_ls_weighting_scheme calc
_refine_ls_wR_factor_gt 0.0576
_refine_ls_wR_factor_ref 0.0606
_reflns_Friedel_coverage 0.000
_reflns_number_gt 9852
_reflns_number_total 11354
_reflns_threshold_expression 'I > 2\s(I)'
_cod_data_source_file c5dt00172b2.cif
_cod_data_source_block cg_015m
_cod_depositor_comments 'Adding full bibliography for 7033918--7033921.cif.'
_cod_original_formula_sum 'C61.50 H86 Ga2 N4 Te2'
_cod_database_code 7033920
_shelx_space_group_comment
;
The symmetry employed for this shelxl refinement is uniquely defined
by the following loop, which should always be used as a source of
symmetry information in preference to the above space-group names.
They are only intended as comments.
;
_shelx_estimated_absorpt_t_min 0.694
_shelx_estimated_absorpt_t_max 0.801
_shelxl_version_number 2013-4

loop_
_space_group_symop_operation_xyz
'x, y, z'
'-x, y, -z'
'x+1/2, y+1/2, z'
'-x+1/2, y+1/2, -z'
'-x, -y, -z'
'x, -y, z'
'-x+1/2, -y+1/2, -z'
'x+1/2, -y+1/2, z'

loop_
_atom_site_label
_atom_site_type_symbol
_atom_site_fract_x
_atom_site_fract_y
_atom_site_fract_z
_atom_site_U_iso_or_equiv
_atom_site_adp_type
_atom_site_occupancy
_atom_site_site_symmetry_order
_atom_site_calc_flag
_atom_site_refinement_flags_posn
_atom_site_refinement_flags_adp
_atom_site_refinement_flags_occupancy
Te1 Te -0.03516(2) 0.5000 0.87950(2) 0.01178(3) Uani 1 2 d S T P
Ga1 Ga 0.08493(2) 0.5000 0.98185(2) 0.00941(4) Uani 1 2 d S T P
N1 N 0.15501(6) 0.42976(5) 0.97193(6) 0.01153(18) Uani 1 1 d . . .
C1 C 0.22623(7) 0.43978(6) 0.99400(7) 0.0137(2) Uani 1 1 d . . .
C2 C 0.25727(10) 0.5000 1.01179(11) 0.0156(3) Uani 1 2 d S T P
H2 H 0.3059 0.5000 1.0399 0.019 Uiso 1 2 d R U P
C3 C 0.27958(8) 0.38509(7) 0.99805(9) 0.0189(3) Uani 1 1 d . . .
H3A H 0.2852 0.3655 1.0528 0.028 Uiso 1 1 calc R U .
H3B H 0.3267 0.4011 0.9876 0.028 Uiso 1 1 calc R U .
H3C H 0.2613 0.3532 0.9563 0.028 Uiso 1 1 calc R U .
C4 C 0.13199(7) 0.36671(6) 0.94229(7) 0.0130(2) Uani 1 1 d . . .
C5 C 0.12602(7) 0.31646(6) 0.99779(8) 0.0135(2) Uani 1 1 d . . .
C6 C 0.10664(7) 0.25603(6) 0.96497(8) 0.0175(2) Uani 1 1 d . . .
H6 H 0.1019 0.2216 1.0014 0.021 Uiso 1 1 d R U .
C7 C 0.09456(8) 0.24511(7) 0.88080(9) 0.0201(3) Uani 1 1 d . . .
H7 H 0.0822 0.2036 0.8601 0.024 Uiso 1 1 d R U .
C8 C 0.10035(8) 0.29495(7) 0.82721(8) 0.0206(3) Uani 1 1 d . . .
H8 H 0.0914 0.2873 0.7695 0.025 Uiso 1 1 d R U .
C9 C 0.11891(8) 0.35632(7) 0.85639(8) 0.0179(2) Uani 1 1 d . . .
C10 C 0.14127(7) 0.32372(6) 1.09095(8) 0.0141(2) Uani 1 1 d . . .
H10 H 0.1611 0.3674 1.1044 0.017 Uiso 1 1 d R U .
C11 C 0.19753(8) 0.27453(7) 1.13059(8) 0.0184(2) Uani 1 1 d . . .
H11A H 0.1771 0.2315 1.1223 0.028 Uiso 1 1 calc R U .
H11B H 0.2098 0.2832 1.1897 0.028 Uiso 1 1 calc R U .
H11C H 0.2415 0.2776 1.1049 0.028 Uiso 1 1 calc R U .
C12 C 0.07130(8) 0.31572(7) 1.12787(9) 0.0191(3) Uani 1 1 d . . .
H12A H 0.0342 0.3451 1.1006 0.029 Uiso 1 1 calc R U .
H12B H 0.0810 0.3252 1.1870 0.029 Uiso 1 1 calc R U .
H12C H 0.0538 0.2718 1.1197 0.029 Uiso 1 1 calc R U .
C13 C 0.12909(12) 0.40853(8) 0.79581(9) 0.0334(4) Uani 1 1 d . . .
H13 H 0.1263 0.4503 0.8245 0.040 Uiso 1 1 d R U .
C14 C 0.20428(13) 0.40356(12) 0.77061(11) 0.0509(6) Uani 1 1 d . . .
H14A H 0.2415 0.4086 0.8193 0.076 Uiso 1 1 calc R U .
H14B H 0.2100 0.4371 0.7306 0.076 Uiso 1 1 calc R U .
H14C H 0.2097 0.3617 0.7456 0.076 Uiso 1 1 calc R U .
C15 C 0.06959(13) 0.40834(10) 0.71970(10) 0.0455(6) Uani 1 1 d . . .
H15A H 0.0721 0.3685 0.6892 0.068 Uiso 1 1 calc R U .
H15B H 0.0769 0.4445 0.6842 0.068 Uiso 1 1 calc R U .
H15C H 0.0218 0.4119 0.7372 0.068 Uiso 1 1 calc R U .
Te2 Te 0.51433(2) 0.5000 0.62264(2) 0.01235(3) Uani 1 2 d S T P
Ga2 Ga 0.58857(2) 0.5000 0.50295(2) 0.00975(4) Uani 1 2 d S T P
N2 N 0.66090(6) 0.56928(5) 0.50198(6) 0.01211(19) Uani 1 1 d . . .
C21 C 0.72245(7) 0.55975(6) 0.47142(7) 0.0139(2) Uani 1 1 d . . .
C22 C 0.74705(10) 0.5000 0.45001(11) 0.0157(3) Uani 1 2 d S T P
H22 H 0.7848 0.5000 0.4173 0.019 Uiso 1 2 d R U P
C23 C 0.77192(8) 0.61538(7) 0.46074(10) 0.0217(3) Uani 1 1 d . . .
H23A H 0.7502 0.6412 0.4136 0.033 Uiso 1 1 calc R U .
H23B H 0.8193 0.5993 0.4511 0.033 Uiso 1 1 calc R U .
H23C H 0.7784 0.6416 0.5107 0.033 Uiso 1 1 calc R U .
C24 C 0.64942(7) 0.63247(6) 0.53266(8) 0.0131(2) Uani 1 1 d . . .
C25 C 0.62187(7) 0.68174(6) 0.47832(8) 0.0155(2) Uani 1 1 d . . .
C26 C 0.61640(8) 0.74283(7) 0.51118(9) 0.0196(3) Uani 1 1 d . . .
H26 H 0.5977 0.7767 0.4757 0.023 Uiso 1 1 d R U .
C27 C 0.63769(8) 0.75497(7) 0.59405(9) 0.0209(3) Uani 1 1 d . . .
H27 H 0.6344 0.7970 0.6147 0.025 Uiso 1 1 d R U .
C28 C 0.66406(8) 0.70579(7) 0.64710(9) 0.0187(3) Uani 1 1 d . . .
H28 H 0.6782 0.7145 0.7041 0.022 Uiso 1 1 d R U .
C29 C 0.67009(7) 0.64386(6) 0.61778(8) 0.0151(2) Uani 1 1 d . . .
C30 C 0.59892(8) 0.67213(7) 0.38611(8) 0.0179(2) Uani 1 1 d . . .
H30 H 0.6096 0.6271 0.3721 0.021 Uiso 1 1 d R U .
C31 C 0.51722(8) 0.68403(8) 0.36217(10) 0.0239(3) Uani 1 1 d . . .
H31A H 0.4904 0.6562 0.3948 0.036 Uiso 1 1 calc R U .
H31B H 0.5026 0.6748 0.3035 0.036 Uiso 1 1 calc R U .
H31C H 0.5064 0.7287 0.3729 0.036 Uiso 1 1 calc R U .
C32 C 0.63969(9) 0.71712(9) 0.33498(10) 0.0292(3) Uani 1 1 d . . .
H32A H 0.6230 0.7610 0.3405 0.044 Uiso 1 1 calc R U .
H32B H 0.6300 0.7044 0.2769 0.044 Uiso 1 1 calc R U .
H32C H 0.6920 0.7146 0.3549 0.044 Uiso 1 1 calc R U .
C33 C 0.70167(9) 0.59176(7) 0.67685(8) 0.0206(3) Uani 1 1 d . . .
H33 H 0.6850 0.5501 0.6511 0.025 Uiso 1 1 d R U .
C34 C 0.67464(10) 0.59526(8) 0.76012(9) 0.0274(3) Uani 1 1 d . . .
H34A H 0.6919 0.6348 0.7883 0.041 Uiso 1 1 calc R U .
H34B H 0.6933 0.5587 0.7940 0.041 Uiso 1 1 calc R U .
H34C H 0.6214 0.5945 0.7513 0.041 Uiso 1 1 calc R U .
C35 C 0.78503(9) 0.59235(9) 0.68850(10) 0.0313(4) Uani 1 1 d . . .
H35A H 0.8029 0.6344 0.7083 0.047 Uiso 1 1 calc R U .
H35B H 0.8012 0.5832 0.6358 0.047 Uiso 1 1 calc R U .
H35C H 0.8042 0.5598 0.7289 0.047 Uiso 1 1 calc R U .
C41 C 0.0000 0.39770(15) 0.5000 0.0557(9) Uani 1 2 d S T P
H41 H 0.0000 0.3521 0.5000 0.067 Uiso 0.5 2 d R U P
C42 C 0.0433(2) 0.4305(2) 0.4543(3) 0.0379(8) Uani 0.5 1 d . . P
H42 H 0.0732 0.4074 0.4223 0.045 Uiso 0.5 1 d R U P
C43 C 0.04296(18) 0.5000 0.45500(19) 0.0473(7) Uani 1 2 d S T P
H43 H 0.0727 0.5234 0.4237 0.057 Uiso 0.5 1 d R U P
C44 C 0.0000 0.5311(3) 0.5000 0.0472(16) Uani 0.5 2 d S T P
C41A C 0.0000 0.6045 0.5000 0.048 Uani 0 2 d S T P
H41B H -0.0331 0.6198 0.5348 0.072 Uiso 0.25 1 d R U P
H41C H 0.0480 0.6198 0.5203 0.072 Uiso 0.25 1 d R U P
H41D H -0.0149 0.6198 0.4449 0.072 Uiso 0.25 1 d R U P

loop_
_atom_site_aniso_label
_atom_site_aniso_U_11
_atom_site_aniso_U_22
_atom_site_aniso_U_33
_atom_site_aniso_U_23
_atom_site_aniso_U_13
_atom_site_aniso_U_12
Te1 0.00995(6) 0.01637(6) 0.00866(5) 0.000 0.00039(4) 0.000
Ga1 0.00854(9) 0.01010(9) 0.00947(7) 0.000 0.00097(6) 0.000
N1 0.0111(5) 0.0120(5) 0.0113(4) -0.0009(3) 0.0011(4) 0.0003(4)
C1 0.0126(6) 0.0151(6) 0.0135(5) 0.0008(4) 0.0019(4) 0.0031(4)
C2 0.0095(8) 0.0173(9) 0.0192(8) 0.000 0.0001(6) 0.000
C3 0.0134(6) 0.0176(6) 0.0255(6) 0.0007(5) 0.0025(5) 0.0046(5)
C4 0.0120(6) 0.0125(5) 0.0141(5) -0.0025(4) 0.0005(4) 0.0018(4)
C5 0.0105(6) 0.0130(6) 0.0162(5) -0.0021(4) -0.0002(4) 0.0010(4)
C6 0.0153(6) 0.0133(6) 0.0232(6) -0.0025(5) 0.0005(5) -0.0009(4)
C7 0.0160(6) 0.0167(6) 0.0261(6) -0.0088(5) -0.0014(5) 0.0013(5)
C8 0.0214(7) 0.0221(7) 0.0168(5) -0.0080(5) -0.0016(5) 0.0043(5)
C9 0.0203(7) 0.0183(6) 0.0143(5) -0.0031(4) 0.0000(5) 0.0049(5)
C10 0.0128(6) 0.0132(6) 0.0154(5) 0.0000(4) -0.0001(4) -0.0007(4)
C11 0.0156(6) 0.0182(6) 0.0201(6) 0.0025(5) -0.0017(5) 0.0017(5)
C12 0.0155(6) 0.0191(6) 0.0232(6) 0.0025(5) 0.0050(5) 0.0008(5)
C13 0.0677(13) 0.0205(7) 0.0116(5) -0.0016(5) 0.0048(7) 0.0050(8)
C14 0.0617(15) 0.0686(15) 0.0218(8) 0.0083(9) 0.0048(8) -0.0332(12)
C15 0.0753(16) 0.0443(11) 0.0153(6) -0.0004(7) 0.0018(8) 0.0334(11)
Te2 0.01037(6) 0.01727(6) 0.00924(5) 0.000 0.00097(4) 0.000
Ga2 0.00882(9) 0.01010(9) 0.01023(7) 0.000 0.00117(6) 0.000
N2 0.0117(5) 0.0119(5) 0.0127(4) 0.0002(3) 0.0020(4) -0.0005(4)
C21 0.0121(6) 0.0156(6) 0.0139(5) 0.0022(4) 0.0022(4) -0.0018(4)
C22 0.0135(8) 0.0183(9) 0.0165(7) 0.000 0.0064(6) 0.000
C23 0.0170(7) 0.0193(7) 0.0308(7) 0.0028(5) 0.0094(6) -0.0045(5)
C24 0.0111(6) 0.0110(5) 0.0173(5) -0.0002(4) 0.0027(4) -0.0014(4)
C25 0.0138(6) 0.0145(6) 0.0191(5) 0.0035(4) 0.0050(5) -0.0008(4)
C26 0.0200(7) 0.0126(6) 0.0271(6) 0.0033(5) 0.0066(5) 0.0006(5)
C27 0.0208(7) 0.0128(6) 0.0305(7) -0.0031(5) 0.0081(6) -0.0022(5)
C28 0.0176(7) 0.0167(6) 0.0217(6) -0.0053(5) 0.0028(5) -0.0037(5)
C29 0.0141(6) 0.0134(6) 0.0174(5) -0.0014(4) 0.0009(4) -0.0029(4)
C30 0.0168(6) 0.0188(6) 0.0185(5) 0.0060(5) 0.0041(5) 0.0014(5)
C31 0.0174(7) 0.0260(8) 0.0273(7) 0.0068(6) 0.0003(5) 0.0025(5)
C32 0.0265(8) 0.0362(9) 0.0262(7) 0.0135(6) 0.0080(6) -0.0030(6)
C33 0.0281(8) 0.0148(6) 0.0162(5) -0.0014(5) -0.0049(5) -0.0010(5)
C34 0.0380(9) 0.0246(8) 0.0175(6) 0.0004(5) -0.0023(6) -0.0083(6)
C35 0.0290(9) 0.0358(9) 0.0260(7) -0.0031(6) -0.0050(6) 0.0111(7)
C41 0.054(2) 0.0347(16) 0.065(2) 0.000 -0.0318(17) 0.000
C42 0.0222(17) 0.046(2) 0.0417(19) -0.0020(16) -0.0074(14) 0.0027(15)
C43 0.0364(16) 0.0544(19) 0.0429(15) 0.000 -0.0197(13) 0.000
C44 0.051(4) 0.034(3) 0.044(3) 0.000 -0.034(3) 0.000
C41A 0.048 0.048 0.048 0.000 0.008 0.000

loop_
_atom_type_symbol
_atom_type_description
_atom_type_scat_dispersion_real
_atom_type_scat_dispersion_imag
_atom_type_scat_source
C C 0.0033 0.0016 'International Tables Vol C Tables 4.2.6.8 and 6.1.1.4'
H H 0.0000 0.0000 'International Tables Vol C Tables 4.2.6.8 and 6.1.1.4'
N N 0.0061 0.0033 'International Tables Vol C Tables 4.2.6.8 and 6.1.1.4'
Ga Ga 0.2307 1.6083 'International Tables Vol C Tables 4.2.6.8 and 6.1.1.4'
Te Te -0.5308 1.6751 'International Tables Vol C Tables 4.2.6.8 and 6.1.1.4'

loop_
_geom_angle_atom_site_label_1
_geom_angle_atom_site_label_2
_geom_angle_atom_site_label_3
_geom_angle
_geom_angle_site_symmetry_1
_geom_angle_site_symmetry_3
Ga1 Te1 Ga1 79.609(7) . 5_567
N1 Ga1 N1 95.38(6) . 6_565
N1 Ga1 Te1 117.34(3) . .
N1 Ga1 Te1 113.66(3) . 5_567
Te1 Ga1 Te1 100.393(7) . 5_567
C1 N1 C4 117.62(11) . .
C1 N1 Ga1 119.81(9) . .
C4 N1 Ga1 122.57(8) . .
N1 C1 C2 123.95(13) . .
N1 C1 C3 120.69(12) . .
C2 C1 C3 115.32(12) . .
C1 C2 C1 128.75(17) 6_565 .
C5 C4 C9 120.87(12) . .
C5 C4 N1 120.88(11) . .
C9 C4 N1 118.18(11) . .
C6 C5 C4 117.93(11) . .
C6 C5 C10 118.31(11) . .
C4 C5 C10 123.74(11) . .
C7 C6 C5 121.70(13) . .
C8 C7 C6 119.64(13) . .
C7 C8 C9 121.17(12) . .
C8 C9 C4 118.68(13) . .
C8 C9 C13 119.39(12) . .
C4 C9 C13 121.81(13) . .
C5 C10 C12 110.57(11) . .
C5 C10 C11 111.50(11) . .
C12 C10 C11 108.92(11) . .
C9 C13 C14 110.14(15) . .
C9 C13 C15 112.68(17) . .
C14 C13 C15 110.81(14) . .
Ga2 Te2 Ga2 79.056(7) . 5_666
N2 Ga2 N2 94.20(6) 6_565 .
N2 Ga2 Te2 116.92(3) . .
N2 Ga2 Te2 114.41(3) . 5_666
Te2 Ga2 Te2 100.944(7) . 5_666
C21 N2 C24 116.77(11) . .
C21 N2 Ga2 121.15(9) . .
C24 N2 Ga2 122.08(8) . .
N2 C21 C22 124.25(13) . .
N2 C21 C23 120.12(12) . .
C22 C21 C23 115.60(12) . .
C21 C22 C21 127.36(16) 6_565 .
C25 C24 C29 121.33(12) . .
C25 C24 N2 120.68(11) . .
C29 C24 N2 117.91(11) . .
C26 C25 C24 117.89(12) . .
C26 C25 C30 118.61(12) . .
C24 C25 C30 123.50(12) . .
C27 C26 C25 121.45(13) . .
C26 C27 C28 120.05(13) . .
C27 C28 C29 120.90(13) . .
C28 C29 C24 118.36(12) . .
C28 C29 C33 119.54(12) . .
C24 C29 C33 122.04(12) . .
C25 C30 C31 110.34(11) . .
C25 C30 C32 112.10(12) . .
C31 C30 C32 108.36(12) . .
C29 C33 C34 112.84(13) . .
C29 C33 C35 110.96(13) . .
C34 C33 C35 110.83(13) . .
C42 C41 C42 119.8(4) . 2_556
C41 C42 C43 119.5(4) . .
C44 C43 C42 119.6(4) . .

loop_
_geom_bond_atom_site_label_1
_geom_bond_atom_site_label_2
_geom_bond_distance
_geom_bond_site_symmetry_2
Te1 Ga1 2.5809(2) .
Ga1 N1 1.9922(11) .
Ga1 Te1 2.5909(2) 5_567
N1 C1 1.3365(17) .
N1 C4 1.4509(16) .
C1 C2 1.4008(15) .
C1 C3 1.5126(18) .
C2 C1 1.4007(15) 6_565
C4 C5 1.4096(18) .
C4 C9 1.4117(17) .
C5 C6 1.4024(18) .
C5 C10 1.5208(17) .
C6 C7 1.3856(19) .
C7 C8 1.382(2) .
C8 C9 1.398(2) .
C9 C13 1.512(2) .
C10 C12 1.5308(18) .
C10 C11 1.5410(19) .
C13 C14 1.525(3) .
C13 C15 1.537(3) .
Te2 Ga2 2.5755(2) .
Te2 Ga2 2.5887(2) 5_666
Ga2 N2 1.9836(11) .
N2 C21 1.3369(16) .
N2 C24 1.4459(16) .
C21 C22 1.3980(15) .
C21 C23 1.5141(18) .
C22 C21 1.3980(15) 6_565
C24 C25 1.4091(18) .
C24 C29 1.4123(17) .
C25 C26 1.4004(19) .
C25 C30 1.5226(19) .
C26 C27 1.382(2) .
C27 C28 1.390(2) .
C28 C29 1.3961(18) .
C29 C33 1.5179(19) .
C30 C31 1.532(2) .
C30 C32 1.5405(19) .
C33 C34 1.532(2) .
C33 C35 1.535(2) .
C41 C42 1.371(4) .
C42 C43 1.459(4) .
C43 C44 1.341(4) .

loop_
_platon_squeeze_void_nr
_platon_squeeze_void_average_x
_platon_squeeze_void_average_y
_platon_squeeze_void_average_z
_platon_squeeze_void_volume
_platon_squeeze_void_count_electrons
_platon_squeeze_void_content
1 0.000 0.000 0.000 413 95 ' '
2 0.500 0.500 0.000 413 95 ' '
